data_4321983
loop_
_publ_author_name
'William J. Casteel'
'David A. Dixon'
'Nicolas LeBlond'
'Philippa E. Lock'
'H\'el\`ene P. A. Mercier'
'Gary J. Schrobilgen'

_publ_section_title
;
 Lewis Acid Behavior of ReO2F3: Synthesis of (ReO2F3)\\infty, ReO2F4-,
 Re2O4F7-, Re3O6F10-, and ReO2F3(CH3CN) and Study by NMR Spectroscopy,
 Raman Spectroscopy, and Density Functional Theory Calculations; and X-ray
 Structures of [Li][ReO2F4], [K][Re2O4F7], [K][Re2O4F7].2ReO2F3,
 [Cs][Re3O6F10], and ReO3F(CH3CN)2.CH3CN
;
_journal_name_full 'Inorganic Chemistry'
_journal_page_first 2340
_journal_page_last 2358
_journal_paper_doi 10.1021/ic980695t
_journal_volume 38
_journal_year 1999
_chemical_formula_sum 'F7 K O4 Re2'
_chemical_formula_weight 608.50
_chemical_name_systematic
; 
 ? 
;
_space_group_IT_number 13
_symmetry_cell_setting monoclinic
_symmetry_space_group_name_Hall '-P 2yac'
_symmetry_space_group_name_H-M 'P 1 2/n 1'
_atom_sites_solution_hydrogens geom
_atom_sites_solution_primary direct
_atom_sites_solution_secondary difmap
_audit_creation_method SHELXL
_cell_angle_alpha 90.00
_cell_angle_beta 95.68(3)
_cell_angle_gamma 90.00
_cell_formula_units_Z 2
_cell_length_a 5.4990(11)
_cell_length_b 5.1530(10)
_cell_length_c 14.753(3)
_cell_measurement_temperature 293(2)
_cell_volume 415.99(15)
_computing_structure_refinement 'SHELXL-93 (Sheldrick, 1993)'
_computing_structure_solution 'SHELXS-86 (Sheldrick, 1990)'
_diffrn_ambient_temperature 293(2)
_diffrn_radiation_monochromator graphite
_diffrn_radiation_source 'fine-focus sealed tube'
_diffrn_radiation_type AgK\a
_diffrn_radiation_wavelength 0.56086
_diffrn_reflns_av_R_equivalents 0.0458
_diffrn_reflns_av_sigmaI/netI 0.0410
_diffrn_reflns_limit_h_max 6
_diffrn_reflns_limit_h_min 0
_diffrn_reflns_limit_k_min -6
_diffrn_reflns_limit_l_max 17
_diffrn_reflns_limit_l_min -18
_diffrn_reflns_number 1671
_diffrn_reflns_theta_max 20.04
_diffrn_reflns_theta_min 2.19
_exptl_absorpt_coefficient_mu 15.961
_exptl_crystal_density_diffrn 4.858
_exptl_crystal_F_000 528
_refine_diff_density_max 1.937
_refine_diff_density_min -3.782
_refine_diff_density_rms 0.660
_refine_ls_extinction_method none
_refine_ls_goodness_of_fit_obs 1.121
_refine_ls_matrix_type full
_refine_ls_number_parameters 65
_refine_ls_number_reflns 801
_refine_ls_number_restraints 0
_refine_ls_restrained_S_all 1.019
_refine_ls_restrained_S_obs 1.121
_refine_ls_R_factor_all 0.0553
_refine_ls_R_factor_obs 0.0473
_refine_ls_shift/esd_max 0.000
_refine_ls_shift/esd_mean 0.000
_refine_ls_structure_factor_coef Fsqd
_refine_ls_weighting_details 'w=1/[\s^2^(Fo^2^)+(0.0875P)^2^+0.0000P] where P=(Fo^2^+2Fc^2^)/3'
_refine_ls_weighting_scheme calc
_refine_ls_wR_factor_all 0.1243
_refine_ls_wR_factor_obs 0.1200
_reflns_number_observed 631
_reflns_number_total 801
_reflns_observed_criterion >2sigma(I)
_cod_data_source_file ic980695t_2.cif
_cod_data_source_block Kre2o4f7
_cod_depositor_comments
;
The following automatic conversions were performed:

'_refine_ls_weighting_scheme' value 'calc
w=1/[\s^2^(Fo^2^)+(0.0875P)^2^+0.0000P] where P=(Fo^2^+2Fc^2^)/3' was
changed to 'calc'. New tag '_refine_ls_weighting_details' was
created. The value of the new tag was set to
'w=1/[\s^2^(Fo^2^)+(0.0875P)^2^+0.0000P] where P=(Fo^2^+2Fc^2^)/3'.

Automatic conversion script
Id: cif_fix_values 3143 2015-03-26 13:38:13Z robertas 
;
_cod_original_cell_volume 415.99(14)
_cod_database_code 4321983

loop_
_symmetry_equiv_pos_as_xyz
'x, y, z'
'-x+1/2, y, -z+1/2'
'-x, -y, -z'
'x-1/2, -y, z-1/2'

loop_
_atom_site_aniso_label
_atom_site_aniso_U_11
_atom_site_aniso_U_22
_atom_site_aniso_U_33
_atom_site_aniso_U_23
_atom_site_aniso_U_13
_atom_site_aniso_U_12
Re1 0.0138(4) 0.0186(5) 0.0143(4) 0.0018(2) 0.0015(2) 0.0007(2)
K1 0.025(2) 0.029(2) 0.041(3) 0.000 -0.004(2) 0.000
F1 0.041(7) 0.026(7) 0.023(8) 0.000 0.004(6) 0.000
O1 0.025(5) 0.032(6) 0.029(7) 0.020(6) 0.002(4) 0.007(4)
F4 0.030(5) 0.026(5) 0.032(6) -0.004(4) 0.009(4) 0.008(3)
F2 0.017(4) 0.045(6) 0.038(6) -0.017(5) -0.001(4) -0.008(4)
F3 0.038(5) 0.019(4) 0.050(7) 0.002(4) 0.007(5) 0.003(3)
O2 0.010(4) 0.034(6) 0.025(6) 0.006(5) 0.004(4) -0.002(4)

loop_
_atom_site_label
_atom_site_type_symbol
_atom_site_fract_x
_atom_site_fract_y
_atom_site_fract_z
_atom_site_U_iso_or_equiv
_atom_site_thermal_displace_type
_atom_site_occupancy
_atom_site_calc_flag
_atom_site_refinement_flags
_atom_site_disorder_group
Re1 Re 0.24386(8) 0.76160(9) 0.11275(4) 0.0156(3) Uani 1 d . .
K1 K -0.2500 0.3224(11) 0.2500 0.0320(12) Uani 1 d S .
F1 F 0.2500 0.6168(25) 0.2500 0.030(3) Uani 1 d S .
O1 O 0.2590(18) 0.8697(22) 0.0072(9) 0.029(3) Uani 1 d . .
F4 F 0.4196(16) 0.4544(16) 0.1040(7) 0.029(2) Uani 1 d . .
F2 F 0.5499(14) 0.8840(19) 0.1658(7) 0.034(2) Uani 1 d . .
F3 F 0.1133(16) 1.0389(16) 0.1619(8) 0.035(2) Uani 1 d . .
O2 O -0.0302(16) 0.5859(20) 0.0984(8) 0.023(2) Uani 1 d . .

loop_
_atom_type_symbol
_atom_type_description
_atom_type_scat_dispersion_real
_atom_type_scat_dispersion_imag
_atom_type_scat_source
O O 0.0056 0.0036 'International Tables Vol C Tables 4.2.6.8 and 6.1.1.4'
F F 0.0096 0.0061 'International Tables Vol C Tables 4.2.6.8 and 6.1.1.4'
K K 0.1399 0.1562 'International Tables Vol C Tables 4.2.6.8 and 6.1.1.4'
Re Re -0.4693 4.8944 'International Tables Vol C Tables 4.2.6.8 and 6.1.1.4'

loop_
_geom_angle_atom_site_label_1
_geom_angle_atom_site_label_2
_geom_angle_atom_site_label_3
_geom_angle
_geom_angle_site_symmetry_1
_geom_angle_site_symmetry_3
_geom_angle_publ_flag
O1 Re1 O2 100.5(5) . . ?
O1 Re1 F3 99.9(5) . . ?
O2 Re1 F3 95.0(4) . . ?
O1 Re1 F4 98.4(5) . . ?
O2 Re1 F4 89.9(4) . . ?
F3 Re1 F4 159.9(5) . . ?
O1 Re1 F2 98.7(5) . . ?
F3 Re1 F2 86.7(4) . . ?
F4 Re1 F2 82.3(4) . . ?
O1 Re1 F1 176.2(3) . . ?
O2 Re1 F1 82.4(4) . . ?
F3 Re1 F1 82.2(4) . . ?
F4 Re1 F1 79.1(4) . . ?
F2 Re1 F1 78.2(4) . . ?
O1 Re1 K1 124.7(3) . 1_655 ?
O2 Re1 K1 108.5(3) . 1_655 ?
F3 Re1 K1 122.5(3) . 1_655 ?
F4 Re1 K1 38.0(3) . 1_655 ?
F2 Re1 K1 55.3(3) . 1_655 ?
F1 Re1 K1 51.7(2) . 1_655 ?
F2 K1 F2 69.8(5) 1_445 2_545 ?
F2 K1 F4 139.1(4) 1_445 2 ?
F2 K1 F4 69.4(3) 2_545 2 ?
F2 K1 F4 69.4(3) 1_445 1_455 ?
F2 K1 F4 139.1(4) 2_545 1_455 ?
F4 K1 F4 151.5(4) 2 1_455 ?
F2 K1 F3 61.6(3) 1_445 2_445 ?
F2 K1 F3 69.2(3) 2_545 2_445 ?
F4 K1 F3 101.8(3) 2 2_445 ?
F4 K1 F3 92.6(3) 1_455 2_445 ?
F2 K1 F3 69.2(3) 1_445 1_545 ?
F2 K1 F3 61.6(3) 2_545 1_545 ?
F4 K1 F3 92.6(3) 2 1_545 ?
F4 K1 F3 101.8(3) 1_455 1_545 ?
F3 K1 F3 119.2(4) 2_445 1_545 ?
F2 K1 O2 122.7(3) 1_445 2_455 ?
F2 K1 O2 102.1(3) 2_545 2_455 ?
F4 K1 O2 65.5(3) 2 2_455 ?
F4 K1 O2 100.9(3) 1_455 2_455 ?
F3 K1 O2 62.7(3) 2_445 2_455 ?
F3 K1 O2 157.1(3) 1_545 2_455 ?
F2 K1 O2 102.1(3) 1_445 . ?
F2 K1 O2 122.7(3) 2_545 . ?
F4 K1 O2 100.9(3) 2 . ?
F4 K1 O2 65.5(3) 1_455 . ?
F3 K1 O2 157.1(3) 2_445 . ?
F3 K1 O2 62.7(2) 1_545 . ?
O2 K1 O2 125.7(5) 2_455 . ?
F2 K1 F1 94.9(3) 1_445 1_455 ?
F2 K1 F1 135.0(3) 2_545 1_455 ?
F4 K1 F1 112.9(3) 2 1_455 ?
F4 K1 F1 51.1(2) 1_455 1_455 ?
F3 K1 F1 66.4(2) 2_445 1_455 ?
F3 K1 F1 152.8(2) 1_545 1_455 ?
O2 K1 F1 50.1(2) 2_455 1_455 ?
O2 K1 F1 101.6(3) . 1_455 ?
F2 K1 F1 135.0(3) 1_445 . ?
F2 K1 F1 94.9(3) 2_545 . ?
F4 K1 F1 51.1(2) 2 . ?
F4 K1 F1 112.9(3) 1_455 . ?
F3 K1 F1 66.4(2) 1_545 . ?
O2 K1 F1 101.6(3) 2_455 . ?
O2 K1 F1 50.1(2) . . ?
F1 K1 F1 122.2(5) 1_455 . ?
F2 K1 F2 173.7(2) 1_445 2 ?
F2 K1 F2 116.5(3) 2_545 2 ?
F4 K1 F2 47.2(3) 2 2 ?
F4 K1 F2 104.3(3) 1_455 2 ?
F3 K1 F2 119.7(3) 2_445 2 ?
F3 K1 F2 113.2(2) 1_545 2 ?
O2 K1 F2 57.4(3) 2_455 2 ?
O2 K1 F2 74.8(3) . 2 ?
F1 K1 F2 80.5(3) 1_455 2 ?
F1 K1 F2 46.8(2) . 2 ?
F2 K1 F2 116.5(3) 1_445 1_455 ?
F2 K1 F2 173.7(2) 2_545 1_455 ?
F4 K1 F2 104.3(3) 2 1_455 ?
F4 K1 F2 47.2(3) 1_455 1_455 ?
F3 K1 F2 113.2(2) 2_445 1_455 ?
F3 K1 F2 119.7(3) 1_545 1_455 ?
O2 K1 F2 74.8(3) 2_455 1_455 ?
O2 K1 F2 57.4(3) . 1_455 ?
F1 K1 F2 46.8(2) 1_455 1_455 ?
F1 K1 F2 80.5(3) . 1_455 ?
F2 K1 F2 57.1(3) 2 1_455 ?
Re1 F1 Re1 139.5(6) . 2 ?
Re1 F1 K1 103.59(9) . . ?
Re1 F1 K1 95.71(9) 2 . ?
Re1 F1 K1 95.71(9) . 1_655 ?
Re1 F1 K1 103.59(9) 2 1_655 ?
K1 F1 K1 122.2(5) . 1_655 ?
Re1 F4 K1 117.4(4) . 1_655 ?
Re1 F2 K1 139.4(4) . 1_665 ?
Re1 F2 K1 96.5(4) . 1_655 ?
K1 F2 K1 116.5(3) 1_665 1_655 ?
Re1 F3 K1 155.8(5) . 1_565 ?
Re1 O2 K1 123.6(5) . . ?

loop_
_geom_bond_atom_site_label_1
_geom_bond_atom_site_label_2
_geom_bond_distance
_geom_bond_site_symmetry_2
_geom_bond_publ_flag
Re1 O1 1.663(12) . ?
Re1 O2 1.753(9) . ?
Re1 F3 1.785(9) . ?
Re1 F4 1.866(8) . ?
Re1 F2 1.893(8) . ?
Re1 F1 2.155(4) . ?
Re1 K1 3.982(3) 1_655 ?
K1 F2 2.754(10) 1_445 ?
K1 F2 2.754(10) 2_545 ?
K1 F4 2.762(10) 2 ?
K1 F4 2.762(10) 1_455 ?
K1 F3 2.886(10) 2_445 ?
K1 F3 2.886(10) 1_545 ?
K1 O2 2.974(11) 2_455 ?
K1 O2 2.974(11) . ?
K1 F1 3.140(7) 1_455 ?
K1 F1 3.140(7) . ?
K1 F2 3.295(12) 2 ?
K1 F2 3.295(12) 1_455 ?
F1 Re1 2.155(4) 2 ?
F1 K1 3.140(7) 1_655 ?
F4 K1 2.762(10) 1_655 ?
F2 K1 2.754(10) 1_665 ?
F2 K1 3.295(12) 1_655 ?
F3 K1 2.886(10) 1_565 ?
